data_9017854
loop_
_publ_author_name
'Talla, D.'
'Wildner, M.'

_publ_section_title
;
 Investigation of the kieserite-szomolnokite solid-solution series, (Mg,Fe)SO4*H2O,
 with relevance to Mars: Crystal chemistry, FTIR, and Raman spectroscopy
 under ambient and martian temperature conditions
 Note: Sample Mg1.00Fe0.00
;
_journal_name_full 'American Mineralogist'
_journal_page_first 1732
_journal_page_last 1749
_journal_volume 104
_journal_year 2019
_chemical_compound_source Synthetic
_chemical_formula_sum 'H2 Mg O5 S'
_chemical_name_mineral Kieserite
_space_group_IT_number 15
_space_group_name_Hall '-C 2yc'
_space_group_name_H-M_alt 'C 1 2/c 1'
_symmetry_space_group_name_H-M 'C 1 2/c 1'
_cell_angle_alpha 90
_cell_angle_beta 118.002
_cell_angle_gamma 90
_cell_length_a 6.9103
_cell_length_b 7.634
_cell_length_c 7.643
_cell_formula_units_Z 4
_cell_volume 355.992
_database_code_amcsd 0021008
_exptl_crystal_density_diffrn 2.582
_cod_data_source_file inputs/fixed/split/05871.cif
_cod_data_source_block 05871
_cod_original_formula_sum 'Mg S O5 H2'
_cod_database_code 9017854

loop_
_space_group_symop_operation_xyz
x,y,z
1/2+x,1/2+y,z
x,-y,1/2+z
1/2+x,1/2-y,1/2+z
-x,y,1/2-z
1/2-x,1/2+y,1/2-z
-x,-y,-z
1/2-x,1/2-y,-z

loop_
_atom_site_aniso_label
_atom_site_aniso_U_11
_atom_site_aniso_U_22
_atom_site_aniso_U_33
_atom_site_aniso_U_12
_atom_site_aniso_U_13
_atom_site_aniso_U_23
Mg 0.00797 0.00918 0.00902 -0.00049 0.00361 0.00049
S 0.00592 0.00718 0.00885 0.00000 0.00308 0.00000
O1 0.00890 0.01470 0.01570 0.00380 0.00440 0.00640
O2 0.01250 0.01160 0.01680 0.00128 0.00910 0.00470
O3 0.01080 0.01190 0.01100 0.00000 0.00530 0.00000

loop_
_atom_site_label
_atom_site_fract_x
_atom_site_fract_y
_atom_site_fract_z
_atom_site_U_iso_or_equiv
Mg 0.00000 0.50000 0.00000 0.00888
S 0.00000 0.15497 0.25000 0.00747
O1 0.17593 0.04489 0.39450 0.01366
O2 0.09189 0.26783 0.14938 0.01275
O3 0.00000 0.63513 0.25000 0.01115
H 0.10300 0.70200 0.29400 0.03300

loop_
_cod_related_entry_id
_cod_related_entry_database
_cod_related_entry_code
1 AMCSD 0021008
